data_4514127
loop_
_publ_author_name
'Malaspina, Lorraine A.'
'Edwards, Alison J.'
'Woi\'nska, Magdalena'
'Jayatilaka, Dylan'
'Turner, Michael J.'
'Price, Jason R.'
'Herbst-Irmer, Regine'
'Sugimoto, Kunihisa'
'Nishibori, Eiji'
'Grabowsky, Simon'

_publ_contact_author
;
  Dr. Simon Grabowsky
  University of Bremen
  Institute for Inorganic Chemistry and Crystallography
  Leobener Str. NW2
  28359 Bremen
  Germany
;
_publ_section_title
;
 Predicting the Position of the Hydrogen Atom in the Short Intramolecular
 Hydrogen Bond of the Hydrogen Maleate Anion from Geometric Correlations
;
_journal_issue 7
_journal_name_full 'Crystal Growth &amp; Design'
_journal_page_first 3812
_journal_paper_doi 10.1021/acs.cgd.7b00390
_journal_volume 17
_journal_year 2017
_chemical_absolute_configuration unk
_chemical_formula_moiety 'C9 H8 N O, C4 H3 O4'
_chemical_formula_sum 'C13 H11 N O5'
_chemical_formula_weight 261.23
_chemical_name_common '8-hydroxyquinolinium hydrogen maleate'
_space_group_IT_number 19
_symmetry_cell_setting orthorhombic
_symmetry_Int_Tables_number 19
_symmetry_space_group_name_Hall 'P 2ac 2ab'
_symmetry_space_group_name_H-M 'P 21 21 21'
_atom_sites_solution_hydrogens difmap
_atom_sites_solution_primary isomor
_audit_creation_date 2017-03-09
_audit_creation_method CRYSTALS_ver_14.61
_cell_angle_alpha 90
_cell_angle_beta 90
_cell_angle_gamma 90
_cell_formula_units_Z 4
_cell_length_a 5.3526(11)
_cell_length_b 10.014(2)
_cell_length_c 22.411(4)
_cell_measurement_radiation synchrotron
_cell_measurement_reflns_used 15810
_cell_measurement_temperature 25
_cell_measurement_theta_max 24.241
_cell_measurement_theta_min 0.903
_cell_measurement_wavelength 0.35310
_cell_volume 1201.3(4)
_computing_cell_refinement 'LaueG (Piltz, 2011)'
_computing_data_collection 'MAATEL/ANSTO control program'
_computing_data_reduction 'argonne_boxes (Wilkinson et al., 1988) & LaueG (Piltz, 2011)'
_computing_publication_material 'CRYSTALS (Betteridge et al., 2003)'
_computing_structure_refinement 'CRYSTALS (Betteridge et al., 2003)'
_computing_structure_solution 'SHELXS 86 (Sheldrick, 1986)'
_diffrn_ambient_temperature 12
_diffrn_measured_fraction_theta_full 0.889
_diffrn_measured_fraction_theta_max 0.889
_diffrn_measurement_details '17 images, exposure time  63 to  63 minutes'
_diffrn_measurement_device 'Laue image-plate diffractometer'
_diffrn_measurement_device_type KOALA
_diffrn_measurement_method Laue
_diffrn_radiation_probe neutron
_diffrn_radiation_type neutron
_diffrn_radiation_wavelength 0.85
_diffrn_reflns_av_R_equivalents 0.0587
_diffrn_reflns_av_unetI/netI 0.0438
_diffrn_reflns_limit_h_max 8
_diffrn_reflns_limit_h_min -8
_diffrn_reflns_limit_k_max 15
_diffrn_reflns_limit_k_min -15
_diffrn_reflns_limit_l_max 34
_diffrn_reflns_limit_l_min -34
_diffrn_reflns_number 27634
_diffrn_reflns_reduction_process 'LaueG (Piltz, 2011)'
_diffrn_reflns_resolution_max 1.54
_diffrn_reflns_theta_full 70.62
_diffrn_reflns_theta_max 70.72
_diffrn_source 'nuclear reactor'
_diffrn_source_details 'thermal neutrons, supermirror guides'
_diffrn_source_type 'OPAL reactor, ANSTO, Lucas Heights, Australia'
_diffrn_standards_number 0
_exptl_absorpt_coefficient_mu 0.0
_exptl_absorpt_correction_type none
_exptl_crystal_colour 'yellow transparent'
_exptl_crystal_density_diffrn 1.444
_exptl_crystal_density_method 'not measured'
_exptl_crystal_description needle
_exptl_crystal_F_000 344
_exptl_crystal_size_max 2.0
_exptl_crystal_size_mid 0.9
_exptl_crystal_size_min 0.6
_refine_diff_density_max 1.28
_refine_diff_density_min -1.28
_refine_ls_extinction_method None
_refine_ls_goodness_of_fit_ref 0.9999
_refine_ls_hydrogen_treatment refall
_refine_ls_matrix_type full
_refine_ls_number_parameters 271
_refine_ls_number_reflns 1937
_refine_ls_number_restraints 0
_refine_ls_R_factor_all 0.0449
_refine_ls_R_factor_gt 0.0425
_refine_ls_shift/su_max 0.0007027
_refine_ls_shift/su_mean 0.0000698
_refine_ls_structure_factor_coef Fsqd
_refine_ls_weighting_details
;
 Method, part 1, Chebychev polynomial, (Watkin, 1994, Prince, 1982) 
 [weight] = 1.0/[A~0~*T~0~(x)+A~1~*T~1~(x) ... +A~n-1~]*T~n-1~(x)] 
 where A~i~ are the Chebychev coefficients listed below and x= Fcalc/Fmax 
 Method = Robust Weighting (Prince, 1982) 
 W = [weight] * [1-(deltaF/6*sigmaF)^2^]^2^ 
 A~i~ are: 
 139. 92.6 177. 46.1 68.6 
;
_refine_ls_weighting_scheme calc
_refine_ls_wR_factor_all 0.0530
_refine_ls_wR_factor_gt 0.0527
_refine_ls_wR_factor_ref 0.0520
_reflns_number_gt 1976
_reflns_number_total 2031
_reflns_threshold_expression >2sigma(I)
_oxford_diffrn_Wilson_B_factor 0.00
_oxford_diffrn_Wilson_scale 0.00
_oxford_refine_ls_r_factor_ref 0.0408
_oxford_refine_ls_scale 0.4599(7)
_oxford_reflns_number_all 2029
_oxford_reflns_threshold_expression_ref I>3.0\s(I)
_cod_data_source_file 8HQHmal_F2.cif
_cod_data_source_block 8HQHmal_neutron_F2
_cod_depositor_comments 'Adding full bibliography for 4514126--4514133.cif.'
_cod_original_cell_volume 1201.3(2)
_cod_original_sg_symbol_H-M 'P 21 21 21 '
_cod_original_formula_sum 'C13 H11 N1 O5'
_cod_database_code 4514127

loop_
_symmetry_equiv_pos_as_xyz
x,y,z
x+1/2,-y+1/2,-z
-x,y+1/2,-z+1/2
-x+1/2,-y,z+1/2

loop_
_atom_site_label
_atom_site_type_symbol
_atom_site_fract_x
_atom_site_fract_y
_atom_site_fract_z
_atom_site_U_iso_or_equiv
_atom_site_occupancy
_atom_site_adp_type
C1 C 2.4152(2) 0.32307(10) 0.09635(5) 0.0069 1.0000 Uani
C2 C 2.2642(2) 0.35609(10) 0.04162(5) 0.0072 1.0000 Uani
C3 C 2.0646(2) 0.43715(11) 0.03447(5) 0.0071 1.0000 Uani
C4 C 1.9237(2) 0.51907(10) 0.07941(5) 0.0062 1.0000 Uani
C6 C 1.2064(2) 0.83797(12) 0.08950(5) 0.0064 1.0000 Uani
C7 C 1.0187(2) 0.93244(12) 0.08699(5) 0.0088 1.0000 Uani
C8 C 0.9070(2) 0.98207(12) 0.14018(5) 0.0109 1.0000 Uani
C9 C 0.9791(2) 0.93606(12) 0.19565(5) 0.0087 1.0000 Uani
C10 C 1.1722(2) 0.83862(11) 0.19984(5) 0.0065 1.0000 Uani
C5 C 1.2866(2) 0.79185(11) 0.14647(5) 0.0061 1.0000 Uani
C13 C 1.5588(2) 0.65188(10) 0.20185(5) 0.0071 1.0000 Uani
C12 C 1.4509(2) 0.69330(11) 0.25607(5) 0.0074 1.0000 Uani
C11 C 1.2591(2) 0.78601(13) 0.25498(5) 0.0074 1.0000 Uani
N1 N 1.47745(14) 0.70089(8) 0.15014(3) 0.0065 1.0000 Uani
O5 O 1.3215(2) 0.78350(13) 0.04192(6) 0.0088 1.0000 Uani
O4 O 1.7437(3) 0.58702(13) 0.05960(5) 0.0079 1.0000 Uani
O2 O 1.9841(3) 0.51676(13) 0.13433(6) 0.0087 1.0000 Uani
O3 O 2.5896(3) 0.24382(13) 0.09190(6) 0.0103 1.0000 Uani
O1 O 2.3578(3) 0.37920(14) 0.14743(6) 0.0101 1.0000 Uani
H8 H 0.8909(6) 0.9722(3) 0.23647(13) 0.0242 1.0000 Uani
H7 H 0.7639(7) 1.0597(4) 0.13531(14) 0.0261 1.0000 Uani
H6 H 0.9563(6) 0.9675(3) 0.04310(13) 0.0249 1.0000 Uani
H5 H 1.2736(6) 0.8300(3) 0.00448(12) 0.0220 1.0000 Uani
H4 H 1.5675(5) 0.6659(3) 0.11031(12) 0.0200 1.0000 Uani
H9 H 1.1763(6) 0.8205(3) 0.29672(12) 0.0229 1.0000 Uani
H10 H 1.5226(6) 0.6532(3) 0.29777(11) 0.0220 1.0000 Uani
H11 H 1.7122(5) 0.5811(3) 0.19840(13) 0.0220 1.0000 Uani
H1 H 2.1953(5) 0.4410(3) 0.14293(11) 0.0178 1.0000 Uani
H2 H 2.3303(6) 0.3042(4) 0.00226(12) 0.0228 1.0000 Uani
H3 H 1.9877(5) 0.4432(3) -0.01045(11) 0.0215 1.0000 Uani

loop_
_atom_site_aniso_label
_atom_site_aniso_U_11
_atom_site_aniso_U_22
_atom_site_aniso_U_33
_atom_site_aniso_U_23
_atom_site_aniso_U_13
_atom_site_aniso_U_12
C1 0.0084(4) 0.0059(4) 0.0065(4) 0.0000(3) -0.0005(3) 0.0018(3)
C2 0.0098(5) 0.0074(4) 0.0043(4) -0.0004(3) -0.0001(3) 0.0016(3)
C3 0.0091(5) 0.0079(4) 0.0042(4) -0.0012(3) -0.0011(3) 0.0017(4)
C4 0.0060(4) 0.0068(4) 0.0057(4) -0.0002(3) 0.0000(3) 0.0019(3)
C6 0.0095(4) 0.0070(4) 0.0028(4) -0.0001(3) -0.0009(3) 0.0016(3)
C7 0.0111(4) 0.0098(4) 0.0055(4) 0.0006(4) 0.0004(3) 0.0046(3)
C8 0.0124(5) 0.0123(4) 0.0080(4) 0.0014(4) 0.0006(4) 0.0053(4)
C9 0.0114(5) 0.0088(4) 0.0060(4) 0.0004(4) 0.0019(4) 0.0026(3)
C10 0.0087(4) 0.0067(4) 0.0042(4) -0.0006(4) -0.0001(3) 0.0007(3)
C5 0.0077(4) 0.0066(4) 0.0041(4) 0.0000(4) -0.0001(3) 0.0014(3)
C13 0.0089(4) 0.0074(4) 0.0049(4) 0.0012(3) -0.0003(3) 0.0013(3)
C12 0.0093(4) 0.0088(4) 0.0042(4) -0.0004(3) -0.0005(3) 0.0024(3)
C11 0.0109(4) 0.0075(4) 0.0040(4) -0.0012(3) 0.0004(3) 0.0019(3)
N1 0.0086(3) 0.0071(3) 0.0037(3) -0.0001(2) 0.0000(2) 0.0019(2)
O5 0.0113(5) 0.0124(5) 0.0025(4) -0.0005(4) -0.0001(3) 0.0032(4)
O4 0.0095(5) 0.0095(5) 0.0046(4) 0.0013(4) 0.0002(4) 0.0029(4)
O2 0.0094(6) 0.0103(5) 0.0065(5) -0.0005(4) -0.0007(3) 0.0026(4)
O3 0.0116(5) 0.0104(5) 0.0089(5) -0.0006(4) -0.0003(4) 0.0061(4)
O1 0.0112(5) 0.0125(5) 0.0065(5) -0.0007(4) -0.0006(4) 0.0038(4)
H8 0.0261(14) 0.0314(13) 0.0151(10) -0.0039(9) 0.0067(9) 0.0092(11)
H7 0.0249(13) 0.0269(12) 0.0264(12) 0.0000(11) -0.0031(11) 0.0164(11)
H6 0.0289(13) 0.0334(14) 0.0123(10) 0.0050(10) -0.0029(10) 0.0111(12)
H5 0.0266(13) 0.0251(13) 0.0142(10) 0.0034(9) 0.0014(9) 0.0051(10)
H4 0.0195(11) 0.0214(10) 0.0190(10) -0.0014(8) 0.0049(9) 0.0033(9)
H9 0.0288(12) 0.0285(13) 0.0114(10) -0.0021(10) 0.0061(9) 0.0062(10)
H10 0.0289(13) 0.0254(11) 0.0116(9) 0.0018(9) -0.0035(9) 0.0082(9)
H11 0.0243(12) 0.0260(13) 0.0157(9) 0.0012(10) -0.0002(9) 0.0118(10)
H1 0.0223(12) 0.0202(10) 0.0108(9) 0.0002(9) 0.0003(7) 0.0028(9)
H2 0.0263(13) 0.0286(12) 0.0135(10) -0.0042(10) 0.0006(9) 0.0117(11)
H3 0.0264(12) 0.0287(13) 0.0095(9) -0.0038(10) -0.0065(8) 0.0100(10)

loop_
_atom_type_symbol
_atom_type_scat_dispersion_real
_atom_type_scat_dispersion_imag
_atom_type_scat_Cromer_Mann_a1
_atom_type_scat_Cromer_Mann_b1
_atom_type_scat_Cromer_Mann_a2
_atom_type_scat_Cromer_Mann_b2
_atom_type_scat_Cromer_Mann_a3
_atom_type_scat_Cromer_Mann_b3
_atom_type_scat_Cromer_Mann_a4
_atom_type_scat_Cromer_Mann_b4
_atom_type_scat_Cromer_Mann_c
_atom_type_scat_source
C 0.0000 0.0000 0.0000 0.0000 0.0000 0.0000 0.0000 0.0000 0.0000 0.0000 6.6484 'Neutron Data Booklet 2nd Ed July 2003, ILL Table 1.1'
H 0.0000 0.0000 0.0000 0.0000 0.0000 0.0000 0.0000 0.0000 0.0000 0.0000 -3.7409 'Neutron Data Booklet 2nd Ed July 2003, ILL Table 1.1'
N 0.0000 0.0000 0.0000 0.0000 0.0000 0.0000 0.0000 0.0000 0.0000 0.0000 9.3600 'Neutron Data Booklet 2nd Ed July 2003, ILL Table 1.1'
O 0.0000 0.0000 0.0000 0.0000 0.0000 0.0000 0.0000 0.0000 0.0000 0.0000 5.8050 'Neutron Data Booklet 2nd Ed July 2003, ILL Table 1.1'

loop_
_geom_angle_atom_site_label_1
_geom_angle_atom_site_label_2
_geom_angle_atom_site_label_3
_geom_angle
_geom_angle_publ_flag
C2 C1 O3 118.91(11) yes
C2 C1 O1 119.40(11) yes
O3 C1 O1 121.69(12) yes
C1 C2 C3 130.77(10) yes
C1 C2 H2 112.48(18) no
C3 C2 H2 116.74(18) no
C2 C3 C4 130.20(10) yes
C2 C3 H3 116.20(17) no
C4 C3 H3 113.57(17) no
C3 C4 O4 116.27(10) yes
C3 C4 O2 120.74(10) yes
O4 C4 O2 122.98(12) yes
C7 C6 C5 118.56(10) yes
C7 C6 O5 125.31(11) yes
C5 C6 O5 116.13(11) yes
C6 C7 C8 120.71(10) yes
C6 C7 H6 118.53(18) no
C8 C7 H6 120.76(19) no
C7 C8 C9 121.34(11) yes
C7 C8 H7 117.24(19) no
C9 C8 H7 121.41(19) no
C8 C9 C10 119.38(10) yes
C8 C9 H8 121.55(19) no
C10 C9 H8 119.07(19) no
C9 C10 C5 118.83(10) yes
C9 C10 C11 123.27(10) yes
C5 C10 C11 117.89(10) yes
C6 C5 C10 121.13(10) yes
C6 C5 N1 119.61(9) yes
C10 C5 N1 119.26(9) yes
C12 C13 N1 120.54(10) yes
C12 C13 H11 124.28(18) no
N1 C13 H11 115.16(17) no
C13 C12 C11 119.12(10) yes
C13 C12 H10 119.22(17) no
C11 C12 H10 121.64(17) no
C10 C11 C12 120.43(10) yes
C10 C11 H9 119.68(19) no
C12 C11 H9 119.88(18) no
C5 N1 C13 122.74(9) yes
C5 N1 H4 120.10(17) no
C13 N1 H4 117.17(18) no
C6 O5 H5 111.1(2) no
C1 O1 H1 110.81(18) no

loop_
_geom_bond_atom_site_label_1
_geom_bond_atom_site_label_2
_geom_bond_distance
_geom_bond_publ_flag
C1 C2 1.5058(16) yes
C1 O3 1.2292(16) yes
C1 O1 1.3119(16) yes
C2 C3 1.3511(16) yes
C2 H2 1.083(3) no
C3 C4 1.5019(15) yes
C3 H3 1.089(3) no
C4 O4 1.2606(16) yes
C4 O2 1.2728(17) yes
C6 C7 1.3808(16) yes
C6 C5 1.4240(15) yes
C6 O5 1.3470(16) yes
C7 C8 1.4230(17) yes
C7 H6 1.097(3) no
C8 C9 1.3809(16) yes
C8 H7 1.097(3) no
C9 C10 1.4245(16) yes
C9 H8 1.091(3) no
C10 C5 1.4230(15) yes
C10 C11 1.4215(15) yes
C5 N1 1.3711(14) yes
C13 C12 1.4079(15) yes
C13 N1 1.3317(12) yes
C13 H11 1.087(3) no
C12 C11 1.3843(16) yes
C12 H10 1.087(3) no
C11 H9 1.091(3) no
N1 H4 1.073(3) no
O5 H5 0.993(3) no
O1 H1 1.072(3) no

loop_
_geom_hbond_atom_site_label_D
_geom_hbond_atom_site_label_H
_geom_hbond_atom_site_label_A
_geom_hbond_site_symmetry_A
_geom_hbond_angle_DHA
_geom_hbond_distance_DH
_geom_hbond_distance_HA
_geom_hbond_distance_DA
_geom_hbond_publ_flag
C8 H7 O3 1_365 154.1(3) 1.097(4) 2.284(4) 3.3059(16) yes
O5 H5 O4 2_465 170.5(3) 0.993(3) 1.667(3) 2.6517(16) yes
N1 H4 O4 . 166.2(3) 1.073(3) 1.675(3) 2.7292(16) yes
C13 H11 O2 . 139.1(2) 1.088(3) 2.144(3) 3.0499(16) yes
O1 H1 O2 . 176.9(3) 1.072(3) 1.375(3) 2.4464(16) yes
C2 H2 O3 2_455 127.4(2) 1.083(3) 2.519(3) 3.2906(16) yes
